data_7208586
loop_
_publ_author_name
'Liu, Bo'
'Pang, Ling-Yan'
'Hou, Lei'
'Wang, Yao-Yu'
'Zhang, Yue'
'Shi, Qi-Zhen'

_publ_section_title
;
 Two solvent-dependent zinc(ii) supramolecular isomers: structure
 analysis, reversible and nonreversible crystal-to-crystal transformation,
 highly selective CO2 gas adsorption, and photoluminescence behaviors
;
_journal_issue 19
_journal_name_full CrystEngComm
_journal_page_first 6246
_journal_paper_doi 10.1039/c2ce26058a
_journal_volume 14
_journal_year 2012
_chemical_formula_sum 'C19 H18 N2 O7 Zn'
_chemical_formula_weight 451.75
_chemical_name_systematic
;
?
;
_space_group_IT_number 14
_symmetry_cell_setting monoclinic
_symmetry_space_group_name_Hall '-P 2ybc'
_symmetry_space_group_name_H-M 'P 1 21/c 1'
_atom_sites_solution_hydrogens geom
_atom_sites_solution_primary direct
_atom_sites_solution_secondary difmap
_audit_creation_method SHELXL-97
_cell_angle_alpha 90.00
_cell_angle_beta 93.102(3)
_cell_angle_gamma 90.00
_cell_formula_units_Z 4
_cell_length_a 7.6978(16)
_cell_length_b 17.250(4)
_cell_length_c 14.089(3)
_cell_measurement_reflns_used 2771
_cell_measurement_temperature 296(2)
_cell_measurement_theta_max 24.857
_cell_measurement_theta_min 2.651
_cell_volume 1868.1(7)
_computing_cell_refinement 'SAINT (Bruker, 2002)'
_computing_data_collection 'SMART (Bruker, 2002)'
_computing_data_reduction SAINT
_computing_molecular_graphics 'SHELXTL (Sheldrick, 2008)'
_computing_publication_material SHELXTL
_computing_structure_refinement 'SHELXL-97 (Sheldrick, 1997)'
_computing_structure_solution 'SHELXS-97 (Sheldrick, 1990)'
_diffrn_ambient_temperature 296(2)
_diffrn_measured_fraction_theta_full 1.000
_diffrn_measured_fraction_theta_max 1.000
_diffrn_measurement_device_type 'Bruker APEX-II CCD'
_diffrn_radiation_monochromator graphite
_diffrn_radiation_source 'fine-focus sealed tube'
_diffrn_radiation_type MoK\a
_diffrn_radiation_wavelength 0.71073
_diffrn_reflns_av_R_equivalents 0.0355
_diffrn_reflns_av_sigmaI/netI 0.0405
_diffrn_reflns_limit_h_max 9
_diffrn_reflns_limit_h_min -9
_diffrn_reflns_limit_k_max 13
_diffrn_reflns_limit_k_min -20
_diffrn_reflns_limit_l_max 14
_diffrn_reflns_limit_l_min -16
_diffrn_reflns_number 9363
_diffrn_reflns_theta_full 25.10
_diffrn_reflns_theta_max 25.10
_diffrn_reflns_theta_min 1.87
_exptl_absorpt_coefficient_mu 1.360
_exptl_absorpt_correction_T_max 0.8117
_exptl_absorpt_correction_T_min 0.7918
_exptl_absorpt_correction_type multi-scan
_exptl_absorpt_process_details sadabs
_exptl_crystal_colour colorless
_exptl_crystal_density_diffrn 1.585
_exptl_crystal_density_method 'not measured'
_exptl_crystal_description block
_exptl_crystal_F_000 904
_exptl_crystal_size_max 0.18
_exptl_crystal_size_mid 0.16
_exptl_crystal_size_min 0.16
_refine_diff_density_max 0.359
_refine_diff_density_min -0.504
_refine_diff_density_rms 0.081
_refine_ls_extinction_method none
_refine_ls_goodness_of_fit_ref 1.040
_refine_ls_hydrogen_treatment constr
_refine_ls_matrix_type full
_refine_ls_number_parameters 262
_refine_ls_number_reflns 3337
_refine_ls_number_restraints 0
_refine_ls_restrained_S_all 1.040
_refine_ls_R_factor_all 0.0593
_refine_ls_R_factor_gt 0.0442
_refine_ls_shift/su_max 0.000
_refine_ls_shift/su_mean 0.000
_refine_ls_structure_factor_coef Fsqd
_refine_ls_weighting_details 'calc w=1/[\s^2^(Fo^2^)+(0.0717P)^2^+1.5561P] where P=(Fo^2^+2Fc^2^)/3'
_refine_ls_weighting_scheme calc
_refine_ls_wR_factor_gt 0.1211
_refine_ls_wR_factor_ref 0.1320
_reflns_number_gt 2590
_reflns_number_total 3337
_reflns_threshold_expression >2sigma(I)
_cod_data_source_file c2ce26058a.txt
_cod_data_source_block Complex_1
_cod_original_sg_symbol_H-M P21/c
_cod_original_formula_sum C19H18N2O7Zn
_cod_database_code 7208586

loop_
_symmetry_equiv_pos_as_xyz
'x, y, z'
'-x, y+1/2, -z+1/2'
'-x, -y, -z'
'x, -y-1/2, z-1/2'

loop_
_atom_site_label
_atom_site_type_symbol
_atom_site_fract_x
_atom_site_fract_y
_atom_site_fract_z
_atom_site_U_iso_or_equiv
_atom_site_adp_type
_atom_site_occupancy
_atom_site_symmetry_multiplicity
_atom_site_calc_flag
_atom_site_refinement_flags
Zn1 Zn 0.41149(5) 0.62629(2) 0.29507(3) 0.03583(18) Uani 1 1 d .
O1 O 0.3457(4) 0.73492(16) 0.2995(2) 0.0510(7) Uani 1 1 d .
O2 O 0.2867(4) 0.72285(18) 0.1456(2) 0.0620(8) Uani 1 1 d .
O3 O 0.0426(3) 0.60205(17) 0.3560(2) 0.0491(7) Uani 1 1 d .
O4 O 0.2419(3) 0.54539(16) 0.2714(2) 0.0485(7) Uani 1 1 d .
N1 N 0.5966(4) 0.60033(19) 0.2053(2) 0.0354(7) Uani 1 1 d .
N2 N 0.4994(4) 0.61632(17) 0.4353(2) 0.0382(7) Uani 1 1 d .
C1 C 0.6594(5) 0.6351(2) 0.4706(3) 0.0450(10) Uani 1 1 d .
H1 H 0.7471 0.6429 0.4288 0.054 Uiso 1 1 calc R
C2 C 0.6980(5) 0.6433(3) 0.5669(3) 0.0499(11) Uani 1 1 d .
H2 H 0.8105 0.6559 0.5891 0.060 Uiso 1 1 calc R
C3 C 0.5705(5) 0.6328(2) 0.6296(3) 0.0462(10) Uani 1 1 d .
H3 H 0.5951 0.6386 0.6946 0.055 Uiso 1 1 calc R
C4 C 0.4045(5) 0.6133(2) 0.5952(3) 0.0356(8) Uani 1 1 d .
C5 C 0.3783(5) 0.6044(2) 0.4983(3) 0.0386(9) Uani 1 1 d .
H5 H 0.2684 0.5891 0.4750 0.046 Uiso 1 1 calc R
C6 C 0.2542(5) 0.6025(2) 0.6557(3) 0.0351(8) Uani 1 1 d .
C7 C 0.2057(5) 0.6610(2) 0.7194(2) 0.0361(8) Uani 1 1 d .
C8 C 0.0666(5) 0.6486(2) 0.7755(3) 0.0424(9) Uani 1 1 d .
H8 H 0.0381 0.6861 0.8195 0.051 Uiso 1 1 calc R
C9 C 0.7336(5) 0.6450(2) 0.1914(3) 0.0438(9) Uani 1 1 d .
H9 H 0.7442 0.6915 0.2246 0.053 Uiso 1 1 calc R
C10 C 0.8608(6) 0.6257(2) 0.1305(3) 0.0471(10) Uani 1 1 d .
H10 H 0.9541 0.6590 0.1232 0.057 Uiso 1 1 calc R
C11 C 0.8497(5) 0.5568(2) 0.0801(3) 0.0419(9) Uani 1 1 d .
C12 C 0.7041(5) 0.5111(2) 0.0920(3) 0.0449(9) Uani 1 1 d .
H12 H 0.6886 0.4652 0.0579 0.054 Uiso 1 1 calc R
C13 C 0.5830(5) 0.5340(2) 0.1543(3) 0.0418(9) Uani 1 1 d .
H13 H 0.4869 0.5024 0.1618 0.050 Uiso 1 1 calc R
C14 C 0.9904(5) 0.5338(2) 0.0195(3) 0.0464(10) Uani 1 1 d .
H14 H 1.0737 0.5712 0.0078 0.056 Uiso 1 1 calc R
C15 C 0.0952(5) 0.5472(2) 0.3096(3) 0.0384(9) Uani 1 1 d .
C16 C -0.0122(5) 0.4754(2) 0.2959(2) 0.0357(8) Uani 1 1 d .
C17 C -0.1567(4) 0.4650(2) 0.3501(3) 0.0355(8) Uani 1 1 d .
H17 H -0.1883 0.5042 0.3911 0.043 Uiso 1 1 calc R
C18 C 0.0308(5) 0.4184(2) 0.2327(3) 0.0402(9) Uani 1 1 d .
H18 H 0.1258 0.4252 0.1955 0.048 Uiso 1 1 calc R
C20 C 0.2871(5) 0.7604(2) 0.2196(3) 0.0415(9) Uani 1 1 d .
O1W O 0.7229(8) 0.6918(4) -0.1193(4) 0.163(3) Uani 1 1 d .
H1W1 H 0.6326 0.6678 -0.1031 0.244 Uiso 1 1 d R
H1W2 H 0.8119 0.7123 -0.0913 0.244 Uiso 1 1 d R
O2W O 0.0357(6) 0.7363(2) 0.4799(3) 0.0950(12) Uani 1 1 d .
H2W1 H 0.1058 0.7480 0.5264 0.143 Uiso 1 1 d R
H2W2 H 0.0373 0.6971 0.4434 0.143 Uiso 1 1 d R
O3W O 0.4109(7) 0.6700(3) -0.0294(3) 0.1082(15) Uani 1 1 d .
H3W1 H 0.3546 0.6981 -0.0699 0.162 Uiso 1 1 d R
H3W2 H 0.3612 0.6791 0.0219 0.162 Uiso 1 1 d R

loop_
_atom_site_aniso_label
_atom_site_aniso_U_11
_atom_site_aniso_U_22
_atom_site_aniso_U_33
_atom_site_aniso_U_23
_atom_site_aniso_U_13
_atom_site_aniso_U_12
Zn1 0.0381(3) 0.0341(3) 0.0362(3) -0.00107(18) 0.01035(18) 0.00115(17)
O1 0.0662(19) 0.0401(17) 0.0461(17) 0.0041(13) -0.0024(14) 0.0091(14)
O2 0.085(2) 0.0505(19) 0.0509(19) -0.0097(15) 0.0051(16) 0.0130(16)
O3 0.0440(16) 0.0438(17) 0.0595(19) -0.0110(14) 0.0024(13) -0.0057(13)
O4 0.0430(15) 0.0461(17) 0.0575(18) -0.0033(13) 0.0143(13) -0.0086(12)
N1 0.0333(16) 0.0379(17) 0.0356(17) 0.0019(14) 0.0087(13) 0.0024(13)
N2 0.0392(17) 0.0363(18) 0.0398(18) 0.0006(13) 0.0081(14) 0.0030(13)
C1 0.037(2) 0.045(2) 0.054(3) 0.0040(18) 0.0098(18) 0.0041(17)
C2 0.034(2) 0.066(3) 0.049(3) 0.004(2) -0.0022(18) -0.0018(19)
C3 0.044(2) 0.057(3) 0.038(2) 0.0046(18) -0.0020(17) -0.0016(18)
C4 0.0374(19) 0.030(2) 0.039(2) -0.0006(15) 0.0009(16) 0.0006(15)
C5 0.036(2) 0.041(2) 0.039(2) -0.0026(17) 0.0039(16) -0.0041(16)
C6 0.0373(19) 0.037(2) 0.0313(19) 0.0022(16) 0.0018(15) -0.0010(16)
C7 0.043(2) 0.035(2) 0.0306(19) -0.0003(16) 0.0022(15) -0.0032(16)
C8 0.051(2) 0.042(2) 0.035(2) -0.0062(17) 0.0083(17) -0.0029(18)
C9 0.048(2) 0.041(2) 0.044(2) -0.0012(18) 0.0145(18) 0.0005(18)
C10 0.047(2) 0.047(3) 0.048(2) 0.0076(19) 0.0145(19) -0.0010(18)
C11 0.041(2) 0.051(3) 0.034(2) 0.0069(18) 0.0090(16) 0.0087(18)
C12 0.048(2) 0.046(2) 0.042(2) -0.0069(18) 0.0105(18) 0.0029(18)
C13 0.037(2) 0.046(2) 0.043(2) -0.0007(18) 0.0073(16) -0.0009(17)
C14 0.046(2) 0.057(3) 0.037(2) 0.0051(18) 0.0126(17) 0.007(2)
C15 0.040(2) 0.039(2) 0.036(2) 0.0034(17) 0.0004(16) -0.0031(16)
C16 0.0365(19) 0.039(2) 0.0314(19) 0.0014(16) -0.0015(15) -0.0026(16)
C17 0.0361(19) 0.036(2) 0.034(2) -0.0027(16) 0.0031(15) 0.0020(16)
C18 0.041(2) 0.044(2) 0.036(2) 0.0001(17) 0.0069(16) -0.0034(17)
C20 0.045(2) 0.042(2) 0.038(2) 0.0021(18) 0.0045(17) -0.0009(17)
O1W 0.134(5) 0.216(7) 0.141(5) -0.053(5) 0.035(4) 0.018(5)
O2W 0.096(3) 0.095(3) 0.095(3) -0.010(2) 0.015(2) 0.009(2)
O3W 0.160(5) 0.094(3) 0.071(3) 0.001(2) 0.006(3) -0.005(3)

loop_
_atom_type_symbol
_atom_type_description
_atom_type_scat_dispersion_real
_atom_type_scat_dispersion_imag
_atom_type_scat_source
C C 0.0033 0.0016 'International Tables Vol C Tables 4.2.6.8 and 6.1.1.4'
H H 0.0000 0.0000 'International Tables Vol C Tables 4.2.6.8 and 6.1.1.4'
N N 0.0061 0.0033 'International Tables Vol C Tables 4.2.6.8 and 6.1.1.4'
O O 0.0106 0.0060 'International Tables Vol C Tables 4.2.6.8 and 6.1.1.4'
Zn Zn 0.2839 1.4301 'International Tables Vol C Tables 4.2.6.8 and 6.1.1.4'

loop_
_geom_angle_atom_site_label_1
_geom_angle_atom_site_label_2
_geom_angle_atom_site_label_3
_geom_angle
_geom_angle_site_symmetry_1
_geom_angle_site_symmetry_3
O4 Zn1 O1 121.89(12) . .
O4 Zn1 N1 103.12(12) . .
O1 Zn1 N1 115.50(13) . .
O4 Zn1 N2 106.83(12) . .
O1 Zn1 N2 97.04(12) . .
N1 Zn1 N2 112.23(12) . .
C20 O1 Zn1 112.7(3) . .
C15 O4 Zn1 121.1(3) . .
C9 N1 C13 116.9(3) . .
C9 N1 Zn1 124.0(3) . .
C13 N1 Zn1 119.1(2) . .
C5 N2 C1 116.7(3) . .
C5 N2 Zn1 116.4(3) . .
C1 N2 Zn1 125.6(3) . .
N2 C1 C2 122.2(4) . .
N2 C1 H1 118.9 . .
C2 C1 H1 118.9 . .
C3 C2 C1 119.8(4) . .
C3 C2 H2 120.1 . .
C1 C2 H2 120.1 . .
C2 C3 C4 119.1(4) . .
C2 C3 H3 120.4 . .
C4 C3 H3 120.4 . .
C5 C4 C3 117.2(4) . .
C5 C4 C6 118.6(3) . .
C3 C4 C6 124.2(4) . .
N2 C5 C4 124.8(3) . .
N2 C5 H5 117.6 . .
C4 C5 H5 117.6 . .
C17 C6 C7 118.5(3) 3_566 .
C17 C6 C4 120.5(3) 3_566 .
C7 C6 C4 121.0(3) . .
C8 C7 C6 119.5(4) . .
C8 C7 C20 118.5(3) . 4_576
C6 C7 C20 121.6(3) . 4_576
C18 C8 C7 121.1(4) 3_566 .
C18 C8 H8 119.5 3_566 .
C7 C8 H8 119.5 . .
N1 C9 C10 123.3(4) . .
N1 C9 H9 118.4 . .
C10 C9 H9 118.4 . .
C9 C10 C11 120.0(4) . .
C9 C10 H10 120.0 . .
C11 C10 H10 120.0 . .
C10 C11 C12 117.0(4) . .
C10 C11 C14 120.1(4) . .
C12 C11 C14 122.9(4) . .
C13 C12 C11 119.6(4) . .
C13 C12 H12 120.2 . .
C11 C12 H12 120.2 . .
N1 C13 C12 123.2(4) . .
N1 C13 H13 118.4 . .
C12 C13 H13 118.4 . .
C14 C14 C11 126.2(5) 3_765 .
C14 C14 H14 116.9 3_765 .
C11 C14 H14 116.9 . .
O3 C15 O4 124.5(4) . .
O3 C15 C16 120.6(3) . .
O4 C15 C16 114.9(3) . .
C18 C16 C17 119.2(3) . .
C18 C16 C15 121.5(3) . .
C17 C16 C15 119.2(3) . .
C6 C17 C16 121.4(3) 3_566 .
C6 C17 H17 119.3 3_566 .
C16 C17 H17 119.3 . .
C16 C18 C8 120.2(4) . 3_566
C16 C18 H18 119.9 . .
C8 C18 H18 119.9 3_566 .
O2 C20 O1 123.7(4) . .
O2 C20 C7 119.8(4) . 4_575
O1 C20 C7 116.4(3) . 4_575
H1W1 O1W H1W2 136.8 . .
H2W1 O2W H2W2 128.6 . .
H3W1 O3W H3W2 103.3 . .

loop_
_geom_bond_atom_site_label_1
_geom_bond_atom_site_label_2
_geom_bond_distance
_geom_bond_site_symmetry_2
Zn1 O4 1.928(3) .
Zn1 O1 1.943(3) .
Zn1 N1 2.007(3) .
Zn1 N2 2.061(3) .
O1 C20 1.268(4) .
O2 C20 1.226(5) .
O3 C15 1.231(5) .
O4 C15 1.277(4) .
N1 C9 1.329(5) .
N1 C13 1.352(5) .
N2 C5 1.337(5) .
N2 C1 1.343(5) .
C1 C2 1.380(6) .
C1 H1 0.9300 .
C2 C3 1.368(6) .
C2 H2 0.9300 .
C3 C4 1.384(5) .
C3 H3 0.9300 .
C4 C5 1.377(5) .
C4 C6 1.486(5) .
C5 H5 0.9300 .
C6 C17 1.385(5) 3_566
C6 C7 1.415(5) .
C7 C8 1.381(5) .
C7 C20 1.494(5) 4_576
C8 C18 1.379(6) 3_566
C8 H8 0.9300 .
C9 C10 1.377(6) .
C9 H9 0.9300 .
C10 C11 1.386(6) .
C10 H10 0.9300 .
C11 C12 1.387(6) .
C11 C14 1.470(5) .
C12 C13 1.373(5) .
C12 H12 0.9300 .
C13 H13 0.9300 .
C14 C14 1.300(8) 3_765
C14 H14 0.9300 .
C15 C16 1.495(5) .
C16 C18 1.379(5) .
C16 C17 1.395(5) .
C17 C6 1.385(5) 3_566
C17 H17 0.9300 .
C18 C8 1.379(6) 3_566
C18 H18 0.9300 .
C20 C7 1.494(5) 4_575
O1W H1W1 0.8500 .
O1W H1W2 0.8500 .
O2W H2W1 0.8500 .
O2W H2W2 0.8500 .
O3W H3W1 0.8501 .
O3W H3W2 0.8500 .

loop_
_geom_torsion_atom_site_label_1
_geom_torsion_atom_site_label_2
_geom_torsion_atom_site_label_3
_geom_torsion_atom_site_label_4
_geom_torsion
_geom_torsion_site_symmetry_1
_geom_torsion_site_symmetry_4
O4 Zn1 O1 C20 -66.5(3) . .
N1 Zn1 O1 C20 59.8(3) . .
N2 Zn1 O1 C20 178.6(3) . .
O1 Zn1 O4 C15 -41.2(3) . .
N1 Zn1 O4 C15 -173.0(3) . .
N2 Zn1 O4 C15 68.6(3) . .
O4 Zn1 N1 C9 174.0(3) . .
O1 Zn1 N1 C9 38.6(3) . .
N2 Zn1 N1 C9 -71.4(3) . .
O4 Zn1 N1 C13 -5.4(3) . .
O1 Zn1 N1 C13 -140.8(3) . .
N2 Zn1 N1 C13 109.3(3) . .
O4 Zn1 N2 C5 -44.2(3) . .
O1 Zn1 N2 C5 82.2(3) . .
N1 Zn1 N2 C5 -156.5(3) . .
O4 Zn1 N2 C1 149.3(3) . .
O1 Zn1 N2 C1 -84.3(3) . .
N1 Zn1 N2 C1 37.0(3) . .
C5 N2 C1 C2 -1.1(5) . .
Zn1 N2 C1 C2 165.4(3) . .
N2 C1 C2 C3 -0.6(6) . .
C1 C2 C3 C4 0.6(6) . .
C2 C3 C4 C5 1.0(6) . .
C2 C3 C4 C6 -178.2(4) . .
C1 N2 C5 C4 2.9(6) . .
Zn1 N2 C5 C4 -164.8(3) . .
C3 C4 C5 N2 -2.9(6) . .
C6 C4 C5 N2 176.4(3) . .
C5 C4 C6 C17 54.0(5) . 3_566
C3 C4 C6 C17 -126.7(4) . 3_566
C5 C4 C6 C7 -125.1(4) . .
C3 C4 C6 C7 54.1(5) . .
C17 C6 C7 C8 1.6(5) 3_566 .
C4 C6 C7 C8 -179.2(3) . .
C17 C6 C7 C20 -170.8(3) 3_566 4_576
C4 C6 C7 C20 8.3(5) . 4_576
C6 C7 C8 C18 -3.0(6) . 3_566
C20 C7 C8 C18 169.7(4) 4_576 3_566
C13 N1 C9 C10 -1.6(6) . .
Zn1 N1 C9 C10 179.1(3) . .
N1 C9 C10 C11 -0.1(7) . .
C9 C10 C11 C12 2.1(6) . .
C9 C10 C11 C14 -176.3(4) . .
C10 C11 C12 C13 -2.3(6) . .
C14 C11 C12 C13 176.0(4) . .
C9 N1 C13 C12 1.3(6) . .
Zn1 N1 C13 C12 -179.3(3) . .
C11 C12 C13 N1 0.6(6) . .
C10 C11 C14 C14 168.6(5) . 3_765
C12 C11 C14 C14 -9.6(8) . 3_765
Zn1 O4 C15 O3 7.1(5) . .
Zn1 O4 C15 C16 -171.8(2) . .
O3 C15 C16 C18 169.9(4) . .
O4 C15 C16 C18 -11.2(5) . .
O3 C15 C16 C17 -11.9(5) . .
O4 C15 C16 C17 167.0(3) . .
C18 C16 C17 C6 2.3(5) . 3_566
C15 C16 C17 C6 -176.0(3) . 3_566
C17 C16 C18 C8 -1.0(6) . 3_566
C15 C16 C18 C8 177.3(3) . 3_566
Zn1 O1 C20 O2 -6.3(5) . .
Zn1 O1 C20 C7 170.1(3) . 4_575
